data_7700287
loop_
_publ_author_name
'Li, Yanjun'
'Zhang, Dan'
'Liu, Lili'
'Zhang, Weiguo'
'Zhang, Jiang'
'Cong, Ye'
'Li, Xuanke'
'Halasyamani, P. Shiv'

_publ_section_title
;
 Cs<sub>2</sub>CdV<sub>2</sub>O<sub>6</sub>Cl<sub>2</sub> and
 Cs<sub>3</sub>CdV<sub>4</sub>O<sub>12</sub>Br: two new
 non-centrosymmetric oxyhalides containing d<sup>0</sup> and
 d<sup>10</sup> cations and exhibiting second harmonic generation
 activity.
;
_journal_issue 28
_journal_name_full 'Dalton transactions (Cambridge, England : 2003)'
_journal_page_first 10642
_journal_page_last 10651
_journal_paper_doi 10.1039/c9dt02099c
_journal_volume 48
_journal_year 2019
_chemical_formula_moiety '0.5(Br2 Cd2 Cs6 O24 V8)'
_chemical_formula_sum 'Br Cd Cs3 O12 V4'
_chemical_formula_weight 986.80
_space_group_crystal_system orthorhombic
_space_group_IT_number 35
_space_group_name_Hall 'C 2 -2'
_space_group_name_H-M_alt 'C m m 2'
_symmetry_space_group_name_Hall 'C 2 -2'
_symmetry_space_group_name_H-M 'C m m 2'
_atom_sites_solution_primary dual
_audit_creation_date 2018-04-28
_audit_creation_method
;
Olex2 1.2
(compiled 2018.04.26 svn.r3504 for OlexSys, GUI svn.r5492)
;
_audit_update_record
;
2019-05-17 deposited with the CCDC.    2019-06-17 downloaded from the CCDC.
;
_cell_angle_alpha 90
_cell_angle_beta 90
_cell_angle_gamma 90
_cell_formula_units_Z 2
_cell_length_a 8.610(3)
_cell_length_b 17.215(6)
_cell_length_c 5.733(2)
_cell_measurement_reflns_used 7214
_cell_measurement_temperature 296(2)
_cell_measurement_theta_max 27.88
_cell_measurement_theta_min 2.65
_cell_volume 849.8(5)
_computing_cell_refinement 'Bruker SAINT'
_computing_data_collection 'Bruker APEX2'
_computing_data_reduction 'Bruker SAINT'
_computing_molecular_graphics 'Olex2 (Dolomanov et al., 2009)'
_computing_publication_material 'Olex2 (Dolomanov et al., 2009)'
_computing_structure_refinement 'ShelXL (Sheldrick, 2015)'
_computing_structure_solution 'ShelXT (Sheldrick, 2015)'
_diffrn_ambient_temperature 296.15
_diffrn_measured_fraction_theta_full 0.998
_diffrn_measured_fraction_theta_max 0.998
_diffrn_measurement_device_type 'Bruker APEX-II CCD'
_diffrn_measurement_method '\f and \w scans'
_diffrn_radiation_type MoK\a
_diffrn_radiation_wavelength 0.71073
_diffrn_reflns_av_R_equivalents 0.0412
_diffrn_reflns_av_unetI/netI 0.0229
_diffrn_reflns_Laue_measured_fraction_full 0.998
_diffrn_reflns_Laue_measured_fraction_max 0.998
_diffrn_reflns_limit_h_max 11
_diffrn_reflns_limit_h_min -11
_diffrn_reflns_limit_k_max 22
_diffrn_reflns_limit_k_min -22
_diffrn_reflns_limit_l_max 7
_diffrn_reflns_limit_l_min -7
_diffrn_reflns_number 7625
_diffrn_reflns_point_group_measured_fraction_full 0.999
_diffrn_reflns_point_group_measured_fraction_max 0.998
_diffrn_reflns_theta_full 25.242
_diffrn_reflns_theta_max 27.877
_diffrn_reflns_theta_min 2.366
_exptl_absorpt_coefficient_mu 12.077
_exptl_absorpt_correction_T_max 0.299
_exptl_absorpt_correction_T_min 0.244
_exptl_absorpt_correction_type multi-scan
_exptl_absorpt_process_details 'SADABS Bruker 2014/5(Bruker AXS Inc.)'
_exptl_crystal_colour 'light yellow'
_exptl_crystal_density_diffrn 3.857
_exptl_crystal_description block
_exptl_crystal_F_000 872
_exptl_crystal_size_max 0.2
_exptl_crystal_size_mid 0.1
_exptl_crystal_size_min 0.1
_refine_diff_density_max 0.703
_refine_diff_density_min -0.360
_refine_diff_density_rms 0.106
_refine_ls_abs_structure_details
;
 Flack x determined using 502 quotients [(I+)-(I-)]/[(I+)+(I-)]
 (Parsons, Flack and Wagner, Acta Cryst. B69 (2013) 249-259).
;
_refine_ls_abs_structure_Flack -0.011(10)
_refine_ls_extinction_coef 0.0067(3)
_refine_ls_extinction_expression Fc^*^=kFc[1+0.001xFc^2^\l^3^/sin(2\q)]^-1/4^
_refine_ls_extinction_method 'SHELXL-2018/3 (Sheldrick 2018)'
_refine_ls_goodness_of_fit_ref 1.077
_refine_ls_hydrogen_treatment undef
_refine_ls_matrix_type full
_refine_ls_number_parameters 65
_refine_ls_number_reflns 1122
_refine_ls_number_restraints 1
_refine_ls_restrained_S_all 1.077
_refine_ls_R_factor_all 0.0140
_refine_ls_R_factor_gt 0.0139
_refine_ls_shift/su_max 0.004
_refine_ls_shift/su_mean 0.001
_refine_ls_structure_factor_coef Fsqd
_refine_ls_weighting_details 'w=1/[\s^2^(Fo^2^)+(0.0224P)^2^+0.1479P] where P=(Fo^2^+2Fc^2^)/3'
_refine_ls_weighting_scheme calc
_refine_ls_wR_factor_gt 0.0352
_refine_ls_wR_factor_ref 0.0357
_reflns_Friedel_coverage 0.821
_reflns_Friedel_fraction_full 1.000
_reflns_Friedel_fraction_max 0.998
_reflns_number_gt 1118
_reflns_number_total 1122
_reflns_threshold_expression 'I > 2\s(I)'
_cod_data_source_file c9dt02099c2.cif
_cod_data_source_block t
_cod_depositor_comments 'Adding full bibliography for 7700286--7700287.cif.'
_cod_original_cell_volume 849.7(5)
_cod_database_code 7700287
_shelx_shelxl_version_number 2018/3
_shelx_space_group_comment
;
The symmetry employed for this shelxl refinement is uniquely defined
by the following loop, which should always be used as a source of
symmetry information in preference to the above space-group names.
They are only intended as comments.
;
_olex2_refinement_description
;
1. Others
 Sof(Cs2)=0.25*(1-FVAR(2))
 Sof(Cs3)=0.25*FVAR(2)
;
_olex2_submission_special_instructions 'No special instructions were received'

loop_
_space_group_symop_operation_xyz
'x, y, z'
'-x, -y, z'
'x, -y, z'
'-x, y, z'
'x+1/2, y+1/2, z'
'-x+1/2, -y+1/2, z'
'x+1/2, -y+1/2, z'
'-x+1/2, y+1/2, z'

loop_
_atom_site_label
_atom_site_type_symbol
_atom_site_fract_x
_atom_site_fract_y
_atom_site_fract_z
_atom_site_U_iso_or_equiv
_atom_site_adp_type
_atom_site_occupancy
_atom_site_site_symmetry_order
_atom_site_calc_flag
_atom_site_refinement_flags_posn
_atom_site_refinement_flags_adp
_atom_site_refinement_flags_occupancy
Cs1 Cs 1.000000 0.70256(2) 1.00106(11) 0.02125(11) Uani 1 2 d S T P
Cs2 Cs 0.500000 0.500000 -0.017(16) 0.030(8) Uani 0.08(6) 4 d S T P
Cs3 Cs 0.530(2) 0.500000 0.0038(14) 0.0374(14) Uani 0.46(3) 2 d S T P
Cd1 Cd 1.000000 0.500000 0.43083(13) 0.01538(13) Uani 1 4 d S T P
V1 V 0.69184(5) 0.65458(3) 0.48297(16) 0.01420(13) Uani 1 1 d . . .
Br1 Br 1.000000 0.500000 0.89555(17) 0.0367(2) Uani 1 4 d S T P
O1 O 0.500000 0.6348(2) 0.3704(7) 0.0233(7) Uani 1 2 d S T P
O2 O 0.750000 0.750000 0.3864(8) 0.0268(8) Uani 1 2 d S T P
O3 O 0.8166(3) 0.59104(15) 0.3739(5) 0.0268(6) Uani 1 1 d . . .
O4 O 0.6905(4) 0.65150(19) 0.7669(5) 0.0295(7) Uani 1 1 d . . .

loop_
_atom_site_aniso_label
_atom_site_aniso_U_11
_atom_site_aniso_U_22
_atom_site_aniso_U_33
_atom_site_aniso_U_23
_atom_site_aniso_U_13
_atom_site_aniso_U_12
Cs1 0.01933(15) 0.02163(16) 0.02277(16) 0.00059(11) 0.000 0.000
Cs2 0.02(2) 0.027(7) 0.04(2) 0.000 0.000 0.000
Cs3 0.062(4) 0.0215(7) 0.0287(9) 0.000 -0.001(2) 0.000
Cd1 0.01182(18) 0.00869(18) 0.0256(3) 0.000 0.000 0.000
V1 0.0110(2) 0.0116(2) 0.0199(3) -0.0002(2) -0.0003(2) 0.00110(15)
Br1 0.0692(6) 0.0204(3) 0.0206(4) 0.000 0.000 0.000
O1 0.0130(13) 0.0286(18) 0.028(2) -0.0049(16) 0.000 0.000
O2 0.0320(17) 0.0138(16) 0.035(2) 0.000 0.000 -0.0053(12)
O3 0.0225(12) 0.0208(12) 0.0370(15) 0.0032(12) 0.0044(10) 0.0098(9)
O4 0.0290(14) 0.037(2) 0.0221(16) -0.0001(11) -0.0017(10) -0.0002(12)

loop_
_atom_type_symbol
_atom_type_description
_atom_type_scat_dispersion_real
_atom_type_scat_dispersion_imag
_atom_type_scat_source
O O 0.0106 0.0060 'International Tables Vol C Tables 4.2.6.8 and 6.1.1.4'
V V 0.3005 0.5294 'International Tables Vol C Tables 4.2.6.8 and 6.1.1.4'
Br Br -0.2901 2.4595 'International Tables Vol C Tables 4.2.6.8 and 6.1.1.4'
Cd Cd -0.8075 1.2024 'International Tables Vol C Tables 4.2.6.8 and 6.1.1.4'
Cs Cs -0.3680 2.1192 'International Tables Vol C Tables 4.2.6.8 and 6.1.1.4'

loop_
_geom_angle_atom_site_label_1
_geom_angle_atom_site_label_2
_geom_angle_atom_site_label_3
_geom_angle
_geom_angle_site_symmetry_1
_geom_angle_site_symmetry_3
V1 Cs1 V1 85.24(3) 4_756 1_556
Br1 Cs1 V1 84.999(16) . 1_556
Br1 Cs1 V1 84.999(16) . 4_756
O1 Cs1 V1 75.10(5) 6_666 4_756
O1 Cs1 V1 75.10(5) 6_666 1_556
O1 Cs1 Br1 152.74(7) 6_666 .
O2 Cs1 V1 91.29(7) 1_556 4_756
O2 Cs1 V1 27.00(2) 1_556 1_556
O2 Cs1 V1 91.29(7) 7_566 1_556
O2 Cs1 V1 27.00(2) 7_566 4_756
O2 Cs1 Br1 111.747(14) 7_566 .
O2 Cs1 Br1 111.747(15) 1_556 .
O2 Cs1 O1 51.55(4) 7_566 6_666
O2 Cs1 O1 51.55(4) 1_556 6_666
O2 Cs1 O2 84.84(11) 7_566 1_556
O2 Cs1 O3 51.21(5) 1_556 1_556
O2 Cs1 O3 91.34(8) 1_556 4_756
O2 Cs1 O3 91.34(8) 7_566 1_556
O2 Cs1 O3 51.21(5) 7_566 4_756
O2 Cs1 O4 75.56(8) 1_556 6_665
O2 Cs1 O4 115.07(6) 1_556 7_565
O2 Cs1 O4 75.56(8) 7_566 7_565
O2 Cs1 O4 115.07(6) 7_566 6_665
O3 Cs1 V1 24.60(4) 1_556 1_556
O3 Cs1 V1 75.11(5) 4_756 1_556
O3 Cs1 V1 24.60(4) 4_756 4_756
O3 Cs1 V1 75.11(5) 1_556 4_756
O3 Cs1 Br1 62.25(5) 1_556 .
O3 Cs1 Br1 62.25(5) 4_756 .
O3 Cs1 O1 94.23(8) 4_756 6_666
O3 Cs1 O1 94.23(8) 1_556 6_666
O3 Cs1 O3 57.59(9) 4_756 1_556
O3 Cs1 O4 162.60(8) 4_756 6_665
O3 Cs1 O4 118.27(7) 1_556 6_665
O3 Cs1 O4 118.27(7) 4_756 7_565
O3 Cs1 O4 162.60(8) 1_556 7_565
O4 Cs1 V1 145.57(6) 4_755 1_556
O4 Cs1 V1 141.90(6) 7_565 1_556
O4 Cs1 V1 145.56(6) . 4_756
O4 Cs1 V1 70.40(6) 4_755 4_756
O4 Cs1 V1 96.39(6) 6_665 1_556
O4 Cs1 V1 96.39(6) 7_565 4_756
O4 Cs1 V1 70.40(6) . 1_556
O4 Cs1 V1 141.90(6) 6_665 4_756
O4 Cs1 Br1 133.10(6) 6_665 .
O4 Cs1 Br1 69.38(6) 4_755 .
O4 Cs1 Br1 133.10(6) 7_565 .
O4 Cs1 Br1 69.38(6) . .
O4 Cs1 O1 119.05(6) 4_755 6_666
O4 Cs1 O1 68.70(8) 7_565 6_666
O4 Cs1 O1 119.05(6) . 6_666
O4 Cs1 O1 68.70(8) 6_665 6_666
O4 Cs1 O2 78.06(8) 4_755 7_566
O4 Cs1 O2 161.63(8) . 7_566
O4 Cs1 O2 78.06(8) . 1_556
O4 Cs1 O2 161.63(8) 4_755 1_556
O4 Cs1 O3 72.73(8) 4_755 4_756
O4 Cs1 O3 121.91(7) . 4_756
O4 Cs1 O3 121.91(7) 4_755 1_556
O4 Cs1 O3 72.73(8) . 1_556
O4 Cs1 O4 67.19(11) . 6_665
O4 Cs1 O4 59.86(12) 7_565 6_665
O4 Cs1 O4 117.90(12) . 4_755
O4 Cs1 O4 117.85(9) 4_755 6_665
O4 Cs1 O4 117.85(9) . 7_565
O4 Cs1 O4 67.19(11) 4_755 7_565
Cs3 Cs2 V1 85(10) 2_665 2_664
Cs3 Cs2 V1 51(10) 2_665 2_665
Cs3 Cs2 V1 95(10) 2_665 3_565
Cs3 Cs2 V1 95(10) 2_665 .
Cs3 Cs2 V1 51(10) 2_665 4_655
Cs3 Cs2 O1 74(10) 2_665 .
Cs3 Cs2 O1 74(10) 2_665 2_665
Cs3 Cs2 O4 127(3) 2_665 3_564
Cs3 Cs2 O4 73(10) 2_665 2_664
Cs3 Cs2 O4 73(10) 2_665 4_654
Cs3 Cs2 O4 127(3) 2_665 1_554
V1 Cs2 V1 45.8(7) . 4_655
V1 Cs2 V1 102.37(3) 3_565 2_664
V1 Cs2 V1 179.9(18) . 2_664
V1 Cs2 V1 77.7(14) . 3_565
V1 Cs2 V1 45.8(7) 3_565 2_665
V1 Cs2 V1 95.1(18) 4_655 3_565
V1 Cs2 V1 134.21(2) 4_655 2_664
V1 Cs2 V1 84.93(3) 2_665 2_664
V1 Cs2 V1 77.7(14) 4_655 2_665
V1 Cs2 V1 95.1(18) . 2_665
O1 Cs2 V1 23.1(4) . .
O1 Cs2 V1 89(2) 2_665 4_655
O1 Cs2 V1 89(2) . 2_665
O1 Cs2 V1 89(2) . 3_565
O1 Cs2 V1 23.1(4) 2_665 3_565
O1 Cs2 V1 23.1(4) . 4_655
O1 Cs2 V1 23.1(4) 2_665 2_665
O1 Cs2 V1 156.87(6) . 2_664
O1 Cs2 V1 90.8(3) 2_665 2_664
O1 Cs2 V1 89(2) 2_665 .
O1 Cs2 O1 93(2) . 2_665
O1 Cs2 O4 72.0(3) . 4_654
O1 Cs2 O4 145.7(17) . 3_564
O1 Cs2 O4 72.0(3) 2_665 3_564
O1 Cs2 O4 145.7(17) . 2_664
O1 Cs2 O4 145.7(17) 2_665 1_554
O1 Cs2 O4 72.0(3) . 1_554
O1 Cs2 O4 72.0(3) 2_665 2_664
O1 Cs2 O4 145.7(17) 2_665 4_654
O4 Cs2 V1 160(2) 4_654 3_565
O4 Cs2 V1 64.4(6) 3_564 3_565
O4 Cs2 V1 116(2) 1_554 2_664
O4 Cs2 V1 64.4(6) 4_654 4_655
O4 Cs2 V1 160(2) 2_664 .
O4 Cs2 V1 123.5(9) 2_664 4_655
O4 Cs2 V1 92.7(16) 4_654 2_664
O4 Cs2 V1 87.2(6) 4_654 .
O4 Cs2 V1 160(2) 3_564 4_655
O4 Cs2 V1 87.2(6) 1_554 4_655
O4 Cs2 V1 20.5(6) 2_664 2_664
O4 Cs2 V1 160(2) 1_554 2_665
O4 Cs2 V1 56.5(9) 3_564 2_664
O4 Cs2 V1 87.2(6) 3_564 2_665
O4 Cs2 V1 123.5(9) 3_564 .
O4 Cs2 V1 123.5(9) 4_654 2_665
O4 Cs2 V1 87.2(6) 2_664 3_565
O4 Cs2 V1 123.5(9) 1_554 3_565
O4 Cs2 V1 64.4(6) 2_664 2_665
O4 Cs2 V1 64.4(6) 1_554 .
O4 Cs2 O4 103.5(15) 1_554 3_564
O4 Cs2 O4 59.2(7) 1_554 4_654
O4 Cs2 O4 136(3) 3_564 4_654
O4 Cs2 O4 59.2(7) 2_664 3_564
O4 Cs2 O4 103.5(15) 2_664 4_654
O4 Cs2 O4 136(3) 2_664 1_554
Cs3 Cs3 V1 110.0(2) 2_665 .
Cs3 Cs3 V1 110.0(2) 2_665 3_565
Cs3 Cs3 Br1 171.28(13) 2_665 1_554
Cs3 Cs3 O1 85.2(3) 2_665 .
Cs3 Cs3 O1 85.2(3) 2_665 2_665
Cs3 Cs3 O3 133.0(2) 2_665 3_565
Cs3 Cs3 O3 133.0(2) 2_665 .
Cs3 Cs3 O4 115.1(3) 2_665 1_554
Cs3 Cs3 O4 57.1(2) 2_665 2_664
Cs3 Cs3 O4 115.1(3) 2_665 3_564
Cs3 Cs3 O4 57.1(2) 2_665 4_654
V1 Cs3 V1 81.7(2) . 3_565
V1 Cs3 Br1 76.4(3) . 1_554
V1 Cs3 Br1 76.4(3) 3_565 1_554
O1 Cs3 V1 93.4(2) . 3_565
O1 Cs3 V1 25.03(10) . .
O1 Cs3 V1 93.4(2) 2_665 .
O1 Cs3 V1 25.03(10) 2_665 3_565
O1 Cs3 Br1 100.6(4) . 1_554
O1 Cs3 Br1 100.6(4) 2_665 1_554
O1 Cs3 O1 95.2(3) . 2_665
O1 Cs3 O3 89.1(3) 2_665 .
O1 Cs3 O3 48.93(16) 2_665 3_565
O1 Cs3 O3 48.93(16) . .
O1 Cs3 O3 89.1(3) . 3_565
O1 Cs3 O4 70.36(16) 2_665 2_664
O1 Cs3 O4 73.85(13) . 1_554
O1 Cs3 O4 139.8(5) . 2_664
O1 Cs3 O4 155.3(5) . 3_564
O1 Cs3 O4 155.3(5) 2_665 1_554
O1 Cs3 O4 70.36(16) . 4_654
O1 Cs3 O4 139.8(5) 2_665 4_654
O1 Cs3 O4 73.85(13) 2_665 3_564
O3 Cs3 V1 69.8(2) . 3_565
O3 Cs3 V1 69.8(2) 3_565 .
O3 Cs3 V1 23.95(7) . .
O3 Cs3 V1 23.95(7) 3_565 3_565
O3 Cs3 Br1 54.2(2) 3_565 1_554
O3 Cs3 Br1 54.2(2) . 1_554
O3 Cs3 O3 51.5(2) . 3_565
O4 Cs3 V1 67.18(16) 3_564 3_565
O4 Cs3 V1 131.5(5) 3_564 .
O4 Cs3 V1 87.72(7) 2_664 3_565
O4 Cs3 V1 159.1(3) 4_654 3_565
O4 Cs3 V1 131.5(5) 1_554 3_565
O4 Cs3 V1 67.18(16) 1_554 .
O4 Cs3 V1 159.1(3) 2_664 .
O4 Cs3 V1 87.72(7) 4_654 .
O4 Cs3 Br1 118.6(2) 2_664 1_554
O4 Cs3 Br1 61.1(3) 1_554 1_554
O4 Cs3 Br1 61.1(3) 3_564 1_554
O4 Cs3 Br1 118.6(2) 4_654 1_554
O4 Cs3 O3 105.98(10) 2_664 3_565
O4 Cs3 O3 66.9(2) 1_554 .
O4 Cs3 O3 107.8(4) 3_564 .
O4 Cs3 O3 66.9(2) 3_564 3_565
O4 Cs3 O3 157.2(3) 4_654 3_565
O4 Cs3 O3 157.2(3) 2_664 .
O4 Cs3 O3 107.8(4) 1_554 3_565
O4 Cs3 O3 105.98(10) 4_654 .
O4 Cs3 O4 58.00(14) 3_564 2_664
O4 Cs3 O4 131.8(3) 1_554 2_664
O4 Cs3 O4 96.3(4) 2_664 4_654
O4 Cs3 O4 131.8(3) 3_564 4_654
O4 Cs3 O4 106.9(4) 3_564 1_554
O4 Cs3 O4 58.00(14) 1_554 4_654
Cs1 Cd1 Cs1 109.51(3) 2_764 1_554
Br1 Cd1 Cs1 125.243(15) . 2_764
Br1 Cd1 Cs1 125.243(15) . 1_554
Br1 Cd1 Cs1 54.757(15) 1_554 1_554
Br1 Cd1 Cs1 54.757(15) 1_554 2_764
Br1 Cd1 Br1 180.0 . 1_554
O3 Cd1 Cs1 49.23(7) 4_755 1_554
O3 Cd1 Cs1 49.23(7) 3_565 2_764
O3 Cd1 Cs1 119.04(8) . 2_764
O3 Cd1 Cs1 119.04(8) 2_765 1_554
O3 Cd1 Cs1 49.23(7) . 1_554
O3 Cd1 Cs1 49.23(7) 2_765 2_764
O3 Cd1 Cs1 119.04(8) 3_565 1_554
O3 Cd1 Cs1 119.04(8) 4_755 2_764
O3 Cd1 Br1 98.35(8) . .
O3 Cd1 Br1 81.65(8) . 1_554
O3 Cd1 Br1 81.65(8) 2_765 1_554
O3 Cd1 Br1 98.35(8) 3_565 .
O3 Cd1 Br1 81.65(8) 4_755 1_554
O3 Cd1 Br1 98.35(8) 4_755 .
O3 Cd1 Br1 98.35(8) 2_765 .
O3 Cd1 Br1 81.65(8) 3_565 1_554
O3 Cd1 O3 163.31(15) . 2_765
O3 Cd1 O3 88.37(14) 4_755 2_765
O3 Cd1 O3 88.37(14) . 3_565
O3 Cd1 O3 163.31(15) 3_565 4_755
O3 Cd1 O3 89.22(14) 3_565 2_765
O3 Cd1 O3 89.22(14) . 4_755
Cs1 V1 Cs1 67.71(2) . 6_665
Cs1 V1 Cs1 88.08(3) 6_664 6_665
Cs1 V1 Cs1 70.57(2) 1_554 6_664
Cs1 V1 Cs1 129.96(2) 1_554 6_665
Cs1 V1 Cs1 91.74(3) 1_554 .
Cs1 V1 Cs1 129.85(2) 6_664 .
Cs1 V1 Cs2 85.4(8) 1_554 .
Cs1 V1 Cs2 133.0(4) 6_664 1_556
Cs1 V1 Cs2 74.7(7) 6_665 1_556
Cs1 V1 Cs2 150.9(4) . .
Cs1 V1 Cs2 83.5(8) . 1_556
Cs1 V1 Cs2 133.8(4) 6_665 .
Cs1 V1 Cs2 150.6(3) 1_554 1_556
Cs1 V1 Cs2 76.2(7) 6_664 .
Cs1 V1 Cs3 74.93(9) 6_665 1_556
Cs1 V1 Cs3 80.02(19) . 1_556
Cs1 V1 Cs3 136.8(2) 6_664 1_556
Cs1 V1 Cs3 83.86(17) 1_554 .
Cs1 V1 Cs3 148.41(17) 1_554 1_556
Cs1 V1 Cs3 78.31(12) 6_664 .
Cs1 V1 Cs3 148.05(18) . .
Cs2 V1 Cs2 84.93(3) . 1_556
Cs3 V1 Cs1 136.6(2) . 6_665
Cs3 V1 Cs2 3.1(2) . .
Cs3 V1 Cs2 85.0(10) . 1_556
Cs3 V1 Cs2 3.9(5) 1_556 1_556
Cs3 V1 Cs2 87.4(9) 1_556 .
Cs3 V1 Cs3 87.31(15) . 1_556
O1 V1 Cs1 59.84(13) . 6_664
O1 V1 Cs1 153.64(13) . .
O1 V1 Cs1 90.20(12) . 6_665
O1 V1 Cs1 114.02(13) . 1_554
O1 V1 Cs2 44.3(3) . .
O1 V1 Cs2 76.6(7) . 1_556
O1 V1 Cs3 47.4(2) . .
O1 V1 Cs3 80.4(3) . 1_556
O2 V1 Cs1 81.84(12) . .
O2 V1 Cs1 49.55(10) . 6_664
O2 V1 Cs1 53.41(10) . 1_554
O2 V1 Cs1 78.04(12) . 6_665
O2 V1 Cs2 152.3(8) . 1_556
O2 V1 Cs2 118.2(9) . .
O2 V1 Cs3 118.89(17) . .
O2 V1 Cs3 151.59(16) . 1_556
O2 V1 O1 108.41(15) . .
O3 V1 Cs1 114.08(11) . 6_664
O3 V1 Cs1 55.51(10) . 1_554
O3 V1 Cs1 155.53(11) . 6_665
O3 V1 Cs1 89.25(11) . .
O3 V1 Cs2 65.37(17) . .
O3 V1 Cs2 95.4(4) . 1_556
O3 V1 Cs3 62.3(2) . .
O3 V1 Cs3 93.66(17) . 1_556
O3 V1 O1 109.50(15) . .
O3 V1 O2 107.80(13) . .
O4 V1 Cs1 134.30(12) . 6_664
O4 V1 Cs1 135.77(12) . 1_554
O4 V1 Cs1 46.26(12) . 6_665
O4 V1 Cs1 44.07(12) . .
O4 V1 Cs2 45.7(10) . 1_556
O4 V1 Cs2 130.6(10) . .
O4 V1 Cs3 130.61(16) . .
O4 V1 Cs3 43.31(17) . 1_556
O4 V1 O1 110.15(17) . .
O4 V1 O2 109.77(19) . .
O4 V1 O3 111.14(17) . .
Cs1 Br1 Cs1 160.32(3) 2_765 .
Cs1 Br1 Cs3 88.51(2) 2_765 2_766
Cs1 Br1 Cs3 88.51(2) . 1_556
Cs1 Br1 Cs3 88.51(2) 2_765 1_556
Cs1 Br1 Cs3 88.51(2) . 2_766
Cs3 Br1 Cs3 162.6(3) 2_766 1_556
Cd1 Br1 Cs1 99.841(15) . 2_765
Cd1 Br1 Cs1 80.159(15) 1_556 2_765
Cd1 Br1 Cs1 80.159(15) 1_556 .
Cd1 Br1 Cs1 99.841(15) . .
Cd1 Br1 Cs3 81.28(13) 1_556 1_556
Cd1 Br1 Cs3 98.72(13) . 1_556
Cd1 Br1 Cs3 98.73(13) . 2_766
Cd1 Br1 Cs3 81.28(13) 1_556 2_766
Cd1 Br1 Cd1 180.0 . 1_556
Cs2 O1 Cs1 99.2(12) . 6_664
Cs3 O1 Cs1 100.70(16) 2_665 6_664
Cs3 O1 Cs1 100.70(16) . 6_664
Cs3 O1 Cs2 5.0(3) 2_665 .
Cs3 O1 Cs2 5.0(3) . .
Cs3 O1 Cs3 9.6(6) 2_665 .
V1 O1 Cs1 93.74(14) . 6_664
V1 O1 Cs1 93.74(14) 4_655 6_664
V1 O1 Cs2 112.5(2) . .
V1 O1 Cs2 112.5(2) 4_655 .
V1 O1 Cs3 117.0(3) 4_655 .
V1 O1 Cs3 107.6(3) . .
V1 O1 Cs3 117.0(3) . 2_665
V1 O1 Cs3 107.6(3) 4_655 2_665
V1 O1 V1 132.3(2) . 4_655
Cs1 O2 Cs1 92.36(12) 6_664 1_554
V1 O2 Cs1 99.59(8) . 1_554
V1 O2 Cs1 99.59(8) 6_665 6_664
V1 O2 Cs1 104.96(9) . 6_664
V1 O2 Cs1 104.96(9) 6_665 1_554
V1 O2 V1 144.3(3) 6_665 .
Cs1 O3 Cs3 101.52(15) 1_554 .
Cd1 O3 Cs1 99.47(9) . 1_554
Cd1 O3 Cs3 105.19(18) . .
V1 O3 Cs1 99.89(12) . 1_554
V1 O3 Cs3 93.8(2) . .
V1 O3 Cd1 149.46(18) . .
Cs1 O4 Cs1 92.02(8) . 6_665
Cs1 O4 Cs2 101.6(8) 6_665 1_556
Cs1 O4 Cs2 118.9(11) . 1_556
Cs1 O4 Cs3 98.0(2) 6_665 2_666
Cs1 O4 Cs3 114.2(3) . 1_556
Cs1 O4 Cs3 120.6(2) . 2_666
Cs2 O4 Cs3 3.7(3) 1_556 2_666
Cs3 O4 Cs1 103.4(2) 1_556 6_665
Cs3 O4 Cs2 4.8(8) 1_556 1_556
Cs3 O4 Cs3 7.8(5) 1_556 2_666
V1 O4 Cs1 112.77(15) . 6_665
V1 O4 Cs1 114.57(16) . .
V1 O4 Cs2 113.8(15) . 1_556
V1 O4 Cs3 116.6(2) . 1_556
V1 O4 Cs3 114.57(19) . 2_666

loop_
_geom_bond_atom_site_label_1
_geom_bond_atom_site_label_2
_geom_bond_distance
_geom_bond_site_symmetry_2
Cs1 V1 3.9184(11) 1_556
Cs1 V1 3.9184(11) 4_756
Cs1 Br1 3.5392(13) .
Cs1 O1 3.510(4) 6_666
Cs1 O2 3.191(3) 1_556
Cs1 O2 3.191(3) 7_566
Cs1 O3 3.278(3) 1_556
Cs1 O3 3.278(3) 4_756
Cs1 O4 3.111(3) .
Cs1 O4 3.287(3) 7_565
Cs1 O4 3.287(3) 6_665
Cs1 O4 3.111(3) 4_755
Cs2 Cs3 0.29(3) 2_665
Cs2 V1 4.25(6) 2_664
Cs2 V1 4.24(6) 3_565
Cs2 V1 4.24(6) .
Cs2 V1 4.24(6) 4_655
Cs2 V1 4.24(6) 2_665
Cs2 O1 3.21(6) .
Cs2 O1 3.21(6) 2_665
Cs2 O4 3.32(3) 3_564
Cs2 O4 3.32(3) 1_554
Cs2 O4 3.32(3) 4_654
Cs2 O4 3.32(3) 2_664
Cs3 Cs3 0.52(3) 2_665
Cs3 V1 4.069(9) .
Cs3 V1 4.069(9) 3_565
Cs3 Br1 4.090(17) 1_554
Cs3 O1 3.142(7) 2_665
Cs3 O1 3.142(7) .
Cs3 O3 3.609(14) 3_565
Cs3 O3 3.609(14) .
Cs3 O4 3.247(8) 3_564
Cs3 O4 3.502(11) 2_664
Cs3 O4 3.247(8) 1_554
Cs3 O4 3.502(11) 4_654
Cd1 Br1 3.0687(14) 1_554
Cd1 Br1 2.6641(13) .
Cd1 O3 2.249(2) 2_765
Cd1 O3 2.249(2) 3_565
Cd1 O3 2.249(2) .
Cd1 O3 2.249(2) 4_755
V1 O1 1.8057(18) .
V1 O2 1.8041(16) .
V1 O3 1.656(2) .
V1 O4 1.629(3) .
